data_9017777
loop_
_publ_author_name
'Kimata, M.'
'Saito, S.'
'Shimizu, M.'
'Iida, I.'
'Matsui, T.'

_publ_section_title
;
 Low-temperature structures of orthoclase and sanidine
 Note: T = 121 K
;
_journal_name_full 'Neues Jahrbuch fur Mineralogie, Abhandlungen'
_journal_page_first 199
_journal_page_last 213
_journal_volume 171
_journal_year 1996
_chemical_compound_source 'Itrongay, Madagascar'
_chemical_formula_sum 'Al K O8 Si3'
_chemical_name_mineral Orthoclase
_space_group_IT_number 12
_space_group_name_Hall '-C 2y'
_space_group_name_H-M_alt 'C 1 2/m 1'
_symmetry_space_group_name_H-M 'C 1 2/m 1'
_cell_angle_alpha 90
_cell_angle_beta 116.07
_cell_angle_gamma 90
_cell_formula_units_Z 4
_cell_length_a 8.574
_cell_length_b 13.006
_cell_length_c 7.191
_cell_volume 720.307
_database_code_amcsd 0020548
_diffrn_ambient_temperature 121
_exptl_crystal_density_diffrn 2.567
_cod_data_source_file inputs/fixed/downloads/18/18892.cif
_cod_data_source_block 18892
_cod_original_formula_sum 'K (Si3 Al) O8'
_cod_database_code 9017777

loop_
_space_group_symop_operation_xyz
x,y,z
1/2+x,1/2+y,z
x,-y,z
1/2+x,1/2-y,z
-x,y,-z
1/2-x,1/2+y,-z
-x,-y,-z
1/2-x,1/2-y,-z

loop_
_atom_site_label
_atom_site_fract_x
_atom_site_fract_y
_atom_site_fract_z
_atom_site_occupancy
_atom_site_type_symbol
_atom_site_attached_hydrogens
K 0.28410 0.00000 0.13750 1.00000 K 0
SiT1 0.00910 0.18480 0.22370 0.64800 Si 0
AlT1 0.00910 0.18480 0.22370 0.35200 Al 0
SiT2 0.70850 0.11770 0.34370 0.85200 Si 0
AlT2 0.70850 0.11770 0.34370 0.14800 Al 0
Oa1 0.00000 0.14530 0.00000 1.00000 O 0
Oa2 0.63720 0.00000 0.28420 1.00000 O 0
Ob 0.82670 0.14660 0.22610 1.00000 O 0
Oc 0.03410 0.31150 0.25840 1.00000 O 0
Od 0.18090 0.12560 0.40640 1.00000 O 0

loop_
_cod_changelog_entry_id
_cod_changelog_entry_author
_cod_changelog_entry_date
_cod_changelog_entry_text
1
;cod-tools version 3.8.0
Id: cif_guess_AMCSD_atom_types 9581 2023-05-17 12:35:41Z saulius
;
2023-05-18T08:47:11+03:00
;Derived atom types and hydrogen counts
from atom names that follow the AMCSD naming convention
(Wat == water, O-H == hydroxyl).
;

loop_
_cod_related_entry_id
_cod_related_entry_database
_cod_related_entry_code
1 AMCSD 0020548
